data_4069798
loop_
_publ_author_name
'Liu, Ailing'
'Zhang, Xiaoming'
'Chen, Wanzhi'

_publ_section_title
;
 New Pincer CC&#x2032;C Complexes of Nickel(II) via Chloronickelation of
 Alkyne-Bearing N-Heterocyclic Carbenes
;
_journal_issue 16
_journal_name_full Organometallics
_journal_page_first 4868
_journal_paper_doi 10.1021/om900419b
_journal_volume 28
_journal_year 2009
_chemical_formula_sum 'C24 H21 Cl F6 N5 Ni P'
_chemical_formula_weight 618.59
_chemical_name_systematic
; 
 ? 
;
_space_group_IT_number 14
_symmetry_cell_setting monoclinic
_symmetry_space_group_name_Hall '-P 2ybc'
_symmetry_space_group_name_H-M 'P 1 21/c 1'
_atom_sites_solution_hydrogens geom
_atom_sites_solution_primary direct
_atom_sites_solution_secondary difmap
_audit_creation_method SHELXL-97
_cell_angle_alpha 90.00
_cell_angle_beta 105.771(2)
_cell_angle_gamma 90.00
_cell_formula_units_Z 4
_cell_length_a 9.8630(10)
_cell_length_b 27.014(2)
_cell_length_c 10.0695(11)
_cell_measurement_temperature 298(2)
_cell_volume 2581.9(4)
_computing_cell_refinement 'Bruker SMART'
_computing_data_collection 'Bruker SMART'
_computing_data_reduction 'Bruker SAINT'
_computing_molecular_graphics 'Bruker SHELXTL'
_computing_publication_material 'Bruker SHELXTL'
_computing_structure_refinement 'Bruker SHELXTL'
_computing_structure_solution 'Bruker SHELXTL'
_diffrn_ambient_temperature 298(2)
_diffrn_measured_fraction_theta_full 0.998
_diffrn_measured_fraction_theta_max 0.998
_diffrn_measurement_device_type 'CCD area detector'
_diffrn_measurement_method 'phi and omega scans'
_diffrn_radiation_monochromator graphite
_diffrn_radiation_source 'fine-focus sealed tube'
_diffrn_radiation_type MoK\a
_diffrn_radiation_wavelength 0.71073
_diffrn_reflns_av_R_equivalents 0.0653
_diffrn_reflns_av_sigmaI/netI 0.0831
_diffrn_reflns_limit_h_max 11
_diffrn_reflns_limit_h_min -11
_diffrn_reflns_limit_k_max 32
_diffrn_reflns_limit_k_min -30
_diffrn_reflns_limit_l_max 11
_diffrn_reflns_limit_l_min -10
_diffrn_reflns_number 13530
_diffrn_reflns_theta_full 25.01
_diffrn_reflns_theta_max 25.01
_diffrn_reflns_theta_min 1.51
_exptl_absorpt_coefficient_mu 0.984
_exptl_absorpt_correction_T_max 0.8664
_exptl_absorpt_correction_T_min 0.8125
_exptl_absorpt_correction_type multi-scan
_exptl_absorpt_process_details sadabs
_exptl_crystal_colour pale-yellow
_exptl_crystal_density_diffrn 1.591
_exptl_crystal_density_method 'not measured'
_exptl_crystal_description block
_exptl_crystal_F_000 1256
_exptl_crystal_size_max 0.22
_exptl_crystal_size_mid 0.20
_exptl_crystal_size_min 0.15
_refine_diff_density_max 0.356
_refine_diff_density_min -0.334
_refine_diff_density_rms 0.047
_refine_ls_extinction_method none
_refine_ls_goodness_of_fit_ref 0.905
_refine_ls_hydrogen_treatment constr
_refine_ls_matrix_type full
_refine_ls_number_parameters 398
_refine_ls_number_reflns 4539
_refine_ls_number_restraints 0
_refine_ls_restrained_S_all 0.905
_refine_ls_R_factor_all 0.1139
_refine_ls_R_factor_gt 0.0475
_refine_ls_shift/su_max 0.000
_refine_ls_shift/su_mean 0.000
_refine_ls_structure_factor_coef Fsqd
_refine_ls_weighting_details 'calc w=1/[\s^2^(Fo^2^)+(0.0297P)^2^+0.0000P] where P=(Fo^2^+2Fc^2^)/3'
_refine_ls_weighting_scheme calc
_refine_ls_wR_factor_gt 0.0736
_refine_ls_wR_factor_ref 0.0883
_reflns_number_gt 2365
_reflns_number_total 4539
_reflns_threshold_expression >2sigma(I)
_cod_data_source_file om900419b_si_002.cif
_cod_data_source_block 080827b
_cod_depositor_comments
;
The following automatic conversions were performed:

'_symmetry_cell_setting' value 'Monoclinic' changed to 'monoclinic'
according to /home/saulius/struct/CIF-dictionaries/cif_core.dic
dictionary named 'cif_core.dic' version 2.4.2 from 2011-04-26.

Automatic conversion script
Id: cif_fix_values 1715 2011-07-08 13:25:40Z adriana 
;
_cod_original_sg_symbol_H-M P2(1)/c
_cod_database_code 4069798

loop_
_symmetry_equiv_pos_as_xyz
'x, y, z'
'-x, y+1/2, -z+1/2'
'-x, -y, -z'
'x, -y-1/2, z-1/2'

loop_
_atom_site_label
_atom_site_type_symbol
_atom_site_fract_x
_atom_site_fract_y
_atom_site_fract_z
_atom_site_U_iso_or_equiv
_atom_site_adp_type
_atom_site_occupancy
_atom_site_symmetry_multiplicity
_atom_site_calc_flag
_atom_site_refinement_flags
_atom_site_disorder_assembly
_atom_site_disorder_group
Ni1 Ni 0.71071(5) 0.196470(17) 0.76188(5) 0.05460(18) Uani 1 1 d . . .
Cl1 Cl 0.70296(14) 0.36291(4) 0.77423(14) 0.0947(4) Uani 1 1 d . . .
F1 F 0.0793(12) 0.3883(6) 0.8351(17) 0.150(7) Uani 0.541(16) 1 d P A 1
F2 F 0.3814(13) 0.3736(7) 0.873(3) 0.183(9) Uani 0.541(16) 1 d P A 1
F3 F 0.1814(18) 0.3678(8) 0.6779(11) 0.149(7) Uani 0.541(16) 1 d P A 1
F4 F 0.237(2) 0.3420(8) 0.890(3) 0.305(14) Uani 0.541(16) 1 d P A 1
F5 F 0.2265(16) 0.4229(5) 0.9351(15) 0.171(7) Uani 0.541(16) 1 d P A 1
F6 F 0.240(2) 0.4283(7) 0.7263(18) 0.191(8) Uani 0.541(16) 1 d P A 1
F1' F 0.162(2) 0.3375(8) 0.8862(14) 0.178(8) Uani 0.459(16) 1 d P A 2
F2' F 0.378(2) 0.3869(8) 0.808(2) 0.160(10) Uani 0.459(16) 1 d P A 2
F3' F 0.231(2) 0.3422(7) 0.729(2) 0.149(7) Uani 0.459(16) 1 d P A 2
F4' F 0.0739(14) 0.3997(5) 0.739(2) 0.142(7) Uani 0.459(16) 1 d P A 2
F5' F 0.251(2) 0.4386(5) 0.820(3) 0.198(13) Uani 0.459(16) 1 d P A 2
F6' F 0.300(3) 0.3892(15) 0.9821(13) 0.304(15) Uani 0.459(16) 1 d P A 2
N1 N 0.5206(4) 0.22961(12) 0.9009(3) 0.0645(9) Uani 1 1 d . . .
N2 N 0.4913(3) 0.15152(12) 0.8926(3) 0.0615(9) Uani 1 1 d . . .
N3 N 0.9202(4) 0.25249(12) 0.6670(4) 0.0661(9) Uani 1 1 d . . .
N4 N 0.9745(3) 0.17663(12) 0.6852(3) 0.0619(9) Uani 1 1 d . . .
N5 N 0.6812(3) 0.13417(11) 0.6750(3) 0.0563(9) Uani 1 1 d . . .
P1 P 0.22963(16) 0.38545(5) 0.82537(16) 0.0784(4) Uani 1 1 d . . .
C1 C 0.5832(5) 0.27623(15) 0.8800(4) 0.0770(13) Uani 1 1 d . . .
H1A H 0.6269 0.2920 0.9678 0.092 Uiso 1 1 calc R . .
H1B H 0.5124 0.2984 0.8253 0.092 Uiso 1 1 calc R . .
C2 C 0.6941(4) 0.26394(15) 0.8037(4) 0.0639(12) Uani 1 1 d . . .
C3 C 0.7513(5) 0.30026(16) 0.7545(4) 0.0713(12) Uani 1 1 d . . .
C4 C 0.8549(5) 0.30002(14) 0.6716(5) 0.0790(13) Uani 1 1 d . . .
H4A H 0.8077 0.3102 0.5781 0.095 Uiso 1 1 calc R . .
H4B H 0.9278 0.3242 0.7099 0.095 Uiso 1 1 calc R . .
C5 C 0.5664(4) 0.18809(15) 0.8530(4) 0.0593(11) Uani 1 1 d . . .
C6 C 0.4019(5) 0.17102(18) 0.9640(5) 0.0795(14) Uani 1 1 d . . .
H6 H 0.3412 0.1533 1.0026 0.095 Uiso 1 1 calc R . .
C7 C 0.4193(5) 0.21973(19) 0.9671(5) 0.0819(14) Uani 1 1 d . . .
H7 H 0.3718 0.2428 1.0065 0.098 Uiso 1 1 calc R . .
C8 C 0.5034(5) 0.09902(16) 0.8729(4) 0.0574(11) Uani 1 1 d . . .
C9 C 0.6308(5) 0.07591(16) 0.9227(4) 0.0672(12) Uani 1 1 d . . .
H9 H 0.7101 0.0936 0.9699 0.081 Uiso 1 1 calc R . .
C10 C 0.6384(5) 0.02537(18) 0.9009(5) 0.0740(13) Uani 1 1 d . . .
H10 H 0.7243 0.0091 0.9327 0.089 Uiso 1 1 calc R . .
C11 C 0.5217(6) -0.00080(17) 0.8335(5) 0.0808(15) Uani 1 1 d . . .
H11 H 0.5283 -0.0347 0.8199 0.097 Uiso 1 1 calc R . .
C12 C 0.3958(5) 0.02255(18) 0.7861(5) 0.0836(15) Uani 1 1 d . . .
H12 H 0.3161 0.0046 0.7410 0.100 Uiso 1 1 calc R . .
C13 C 0.3864(5) 0.07319(17) 0.8051(5) 0.0729(13) Uani 1 1 d . . .
H13 H 0.3006 0.0894 0.7719 0.087 Uiso 1 1 calc R . .
C14 C 0.8758(4) 0.20878(14) 0.7052(4) 0.0574(11) Uani 1 1 d . . .
C15 C 1.0730(5) 0.20013(17) 0.6342(5) 0.0828(14) Uani 1 1 d . . .
H15 H 1.1486 0.1854 0.6109 0.099 Uiso 1 1 calc R . .
C16 C 1.0401(5) 0.24776(17) 0.6244(5) 0.0862(15) Uani 1 1 d . . .
H16 H 1.0888 0.2730 0.5944 0.103 Uiso 1 1 calc R . .
C17 C 0.9865(4) 0.12564(15) 0.7244(5) 0.0564(11) Uani 1 1 d . . .
C18 C 0.9870(4) 0.09018(18) 0.6285(5) 0.0724(13) Uani 1 1 d . . .
H18 H 0.9790 0.0989 0.5373 0.087 Uiso 1 1 calc R . .
C19 C 0.9995(5) 0.04129(18) 0.6681(6) 0.0870(15) Uani 1 1 d . . .
H19 H 0.9988 0.0169 0.6028 0.104 Uiso 1 1 calc R . .
C20 C 1.0128(5) 0.02825(18) 0.8013(7) 0.0906(16) Uani 1 1 d . . .
H20 H 1.0212 -0.0049 0.8268 0.109 Uiso 1 1 calc R . .
C21 C 1.0140(5) 0.0635(2) 0.8967(5) 0.0879(15) Uani 1 1 d . . .
H21 H 1.0229 0.0546 0.9879 0.105 Uiso 1 1 calc R . .
C22 C 1.0021(4) 0.11273(17) 0.8590(5) 0.0697(12) Uani 1 1 d . . .
H22 H 1.0047 0.1371 0.9250 0.084 Uiso 1 1 calc R . .
C23 C 0.6524(4) 0.09873(15) 0.6122(4) 0.0552(11) Uani 1 1 d . . .
C24 C 0.6158(5) 0.05282(13) 0.5356(4) 0.0792(14) Uani 1 1 d . . .
H24A H 0.6614 0.0256 0.5915 0.119 Uiso 1 1 calc R . .
H24B H 0.6464 0.0543 0.4530 0.119 Uiso 1 1 calc R . .
H24C H 0.5156 0.0482 0.5117 0.119 Uiso 1 1 calc R . .

loop_
_atom_site_aniso_label
_atom_site_aniso_U_11
_atom_site_aniso_U_22
_atom_site_aniso_U_33
_atom_site_aniso_U_23
_atom_site_aniso_U_13
_atom_site_aniso_U_12
Ni1 0.0559(3) 0.0501(3) 0.0577(3) -0.0053(3) 0.0151(2) 0.0004(3)
Cl1 0.1111(11) 0.0487(6) 0.1208(11) -0.0102(7) 0.0257(8) 0.0053(7)
F1 0.097(8) 0.217(17) 0.165(12) -0.067(12) 0.085(9) -0.064(9)
F2 0.068(9) 0.160(12) 0.27(2) -0.081(13) -0.050(10) 0.053(9)
F3 0.180(15) 0.205(17) 0.056(5) 0.004(7) 0.022(6) -0.029(13)
F4 0.23(2) 0.256(16) 0.45(3) 0.250(19) 0.13(2) -0.044(13)
F5 0.208(14) 0.191(12) 0.115(11) -0.091(9) 0.048(8) 0.031(9)
F6 0.227(14) 0.150(16) 0.205(14) 0.094(11) 0.073(12) -0.037(12)
F1' 0.223(17) 0.188(12) 0.117(8) 0.060(8) 0.033(8) -0.132(12)
F2' 0.113(15) 0.159(13) 0.25(2) 0.012(11) 0.117(16) -0.018(11)
F3' 0.175(15) 0.127(12) 0.166(18) -0.088(12) 0.082(14) -0.035(10)
F4' 0.101(8) 0.129(8) 0.176(14) 0.045(11) 0.003(10) 0.003(6)
F5' 0.149(11) 0.052(6) 0.40(4) -0.050(16) 0.08(2) -0.020(6)
F6' 0.25(2) 0.56(4) 0.065(7) 0.008(14) -0.032(10) -0.22(2)
N1 0.067(3) 0.057(2) 0.071(3) -0.0035(19) 0.021(2) 0.0086(19)
N2 0.057(2) 0.064(2) 0.071(3) 0.005(2) 0.029(2) 0.0104(19)
N3 0.064(3) 0.054(2) 0.083(3) -0.002(2) 0.025(2) -0.0048(19)
N4 0.063(2) 0.056(2) 0.074(3) 0.0024(19) 0.031(2) 0.0008(18)
N5 0.060(2) 0.050(2) 0.064(2) -0.0001(18) 0.0253(19) 0.0028(17)
P1 0.0751(12) 0.0816(10) 0.0836(11) -0.0074(9) 0.0307(9) -0.0137(8)
C1 0.090(4) 0.063(3) 0.076(3) -0.011(3) 0.020(3) 0.005(3)
C2 0.063(3) 0.061(3) 0.059(3) 0.000(2) 0.002(2) -0.005(2)
C3 0.068(3) 0.060(3) 0.076(3) -0.014(3) 0.004(3) 0.002(2)
C4 0.075(3) 0.060(3) 0.098(4) -0.007(3) 0.017(3) -0.009(3)
C5 0.052(3) 0.061(3) 0.064(3) -0.007(2) 0.014(2) 0.009(2)
C6 0.077(4) 0.080(3) 0.095(4) 0.006(3) 0.048(3) 0.012(3)
C7 0.077(4) 0.086(4) 0.095(4) -0.008(3) 0.046(3) 0.018(3)
C8 0.055(3) 0.065(3) 0.060(3) 0.006(2) 0.028(2) 0.003(2)
C9 0.059(3) 0.074(3) 0.071(3) 0.007(3) 0.023(3) 0.004(2)
C10 0.073(4) 0.075(3) 0.080(3) 0.018(3) 0.031(3) 0.019(3)
C11 0.098(4) 0.067(3) 0.092(4) 0.009(3) 0.051(4) 0.006(3)
C12 0.080(4) 0.078(4) 0.101(4) -0.013(3) 0.038(3) -0.007(3)
C13 0.054(3) 0.083(3) 0.083(3) -0.005(3) 0.021(3) 0.005(3)
C14 0.062(3) 0.050(3) 0.057(3) -0.004(2) 0.011(2) -0.004(2)
C15 0.075(3) 0.073(3) 0.115(4) 0.012(3) 0.051(3) -0.003(3)
C16 0.078(4) 0.070(3) 0.124(4) 0.004(3) 0.050(3) -0.015(3)
C17 0.048(3) 0.065(3) 0.060(3) -0.005(3) 0.021(2) 0.002(2)
C18 0.076(3) 0.076(3) 0.069(3) 0.003(3) 0.028(3) 0.010(3)
C19 0.100(4) 0.070(4) 0.093(4) -0.021(3) 0.030(3) 0.005(3)
C20 0.085(4) 0.070(4) 0.119(5) 0.013(4) 0.032(4) 0.010(3)
C21 0.089(4) 0.096(4) 0.079(4) 0.021(3) 0.025(3) 0.003(3)
C22 0.069(3) 0.077(3) 0.065(3) -0.009(3) 0.022(3) -0.002(2)
C23 0.053(3) 0.057(3) 0.059(3) 0.001(2) 0.021(2) -0.004(2)
C24 0.104(4) 0.054(3) 0.082(3) -0.016(2) 0.029(3) -0.010(2)

loop_
_atom_type_symbol
_atom_type_description
_atom_type_scat_dispersion_real
_atom_type_scat_dispersion_imag
_atom_type_scat_source
C C 0.0033 0.0016 'International Tables Vol C Tables 4.2.6.8 and 6.1.1.4'
H H 0.0000 0.0000 'International Tables Vol C Tables 4.2.6.8 and 6.1.1.4'
N N 0.0061 0.0033 'International Tables Vol C Tables 4.2.6.8 and 6.1.1.4'
F F 0.0171 0.0103 'International Tables Vol C Tables 4.2.6.8 and 6.1.1.4'
Ni Ni 0.3393 1.1124 'International Tables Vol C Tables 4.2.6.8 and 6.1.1.4'
P P 0.1023 0.0942 'International Tables Vol C Tables 4.2.6.8 and 6.1.1.4'
Cl Cl 0.1484 0.1585 'International Tables Vol C Tables 4.2.6.8 and 6.1.1.4'

loop_
_geom_angle_atom_site_label_1
_geom_angle_atom_site_label_2
_geom_angle_atom_site_label_3
_geom_angle
N5 Ni1 C2 162.73(16)
N5 Ni1 C14 93.10(14)
C2 Ni1 C14 91.81(18)
N5 Ni1 C5 94.36(15)
C2 Ni1 C5 83.45(18)
C14 Ni1 C5 168.91(16)
P1 F2 F4 48.9(8)
P1 F3 F6 56.0(8)
P1 F4 F2 56.5(9)
P1 F6 F3 53.9(6)
C5 N1 C7 111.8(4)
C5 N1 C1 118.4(4)
C7 N1 C1 129.7(4)
C5 N2 C6 110.5(3)
C5 N2 C8 127.1(3)
C6 N2 C8 122.3(4)
C14 N3 C16 112.5(3)
C14 N3 C4 125.9(4)
C16 N3 C4 121.6(4)
C14 N4 C15 111.6(3)
C14 N4 C17 125.7(3)
C15 N4 C17 122.4(3)
C23 N5 Ni1 172.9(3)
F4 P1 F5' 153.9(18)
F4 P1 F2 74.6(14)
F5' P1 F2 94.6(12)
F4 P1 F5 104.1(16)
F5' P1 F5 52.9(9)
F2 P1 F5 97.3(9)
F4 P1 F3 99.4(14)
F5' P1 F3 106.4(16)
F2 P1 F3 105.9(12)
F5 P1 F3 150.6(11)
F4 P1 F1 86.4(9)
F5' P1 F1 96.3(10)
F2 P1 F1 155.9(15)
F5 P1 F1 72.7(7)
F3 P1 F1 91.6(8)
F4 P1 F2' 98.7(12)
F5' P1 F2' 79.3(10)
F2 P1 F2' 28.6(12)
F5 P1 F2' 106.3(11)
F3 P1 F2' 87.1(11)
F1 P1 F2' 174.8(13)
F4 P1 F3' 68.2(14)
F5' P1 F3' 134.7(16)
F2 P1 F3' 81.7(11)
F5 P1 F3' 172.3(12)
F3 P1 F3' 35.3(6)
F1 P1 F3' 105.2(8)
F2' P1 F3' 76.5(11)
F4 P1 F6' 67.1(16)
F5' P1 F6' 86.9(12)
F2 P1 F6' 63.2(11)
F5 P1 F6' 45.4(14)
F3 P1 F6' 164(2)
F1 P1 F6' 96.0(14)
F2' P1 F6' 86.5(11)
F3' P1 F6' 129(2)
F4 P1 F6 165.2(15)
F5' P1 F6 37.0(10)
F2 P1 F6 97.9(12)
F5 P1 F6 89.3(7)
F3 P1 F6 70.1(11)
F1 P1 F6 103.8(12)
F2' P1 F6 71.1(10)
F3' P1 F6 98.4(13)
F6' P1 F6 121.3(11)
F4 P1 F4' 113.3(10)
F5' P1 F4' 82.5(10)
F2 P1 F4' 166.2(16)
F5 P1 F4' 91.7(11)
F3 P1 F4' 62.5(8)
F1 P1 F4' 37.6(4)
F2' P1 F4' 138.2(13)
F3' P1 F4' 90.7(8)
F6' P1 F4' 129.8(19)
F6 P1 F4' 71.8(10)
F4 P1 F1' 26.1(13)
F5' P1 F1' 150.3(14)
F2 P1 F1' 100.6(14)
F5 P1 F1' 99.5(10)
F3 P1 F1' 93.9(9)
F1 P1 F1' 61.0(8)
F2' P1 F1' 124.1(13)
F3' P1 F1' 73.2(11)
F6' P1 F1' 77.6(11)
F6 P1 F1' 158.3(10)
F4' P1 F1' 88.1(8)
N1 C1 C2 106.0(3)
C3 C2 C1 118.1(4)
C3 C2 Ni1 125.0(3)
C1 C2 Ni1 115.9(3)
C2 C3 C4 130.5(4)
C2 C3 Cl1 121.3(4)
C4 C3 Cl1 108.2(3)
N3 C4 C3 113.8(4)
N1 C5 N2 103.8(3)
N1 C5 Ni1 116.1(3)
N2 C5 Ni1 140.0(3)
C7 C6 N2 107.0(4)
C6 C7 N1 106.8(4)
C13 C8 C9 121.2(4)
C13 C8 N2 118.8(4)
C9 C8 N2 120.0(4)
C8 C9 C10 118.3(4)
C11 C10 C9 120.9(4)
C12 C11 C10 120.1(5)
C11 C12 C13 119.9(5)
C8 C13 C12 119.6(4)
N3 C14 N4 102.4(3)
N3 C14 Ni1 127.6(3)
N4 C14 Ni1 129.8(3)
C16 C15 N4 107.1(4)
C15 C16 N3 106.4(4)
C18 C17 C22 120.2(4)
C18 C17 N4 119.9(4)
C22 C17 N4 119.9(4)
C17 C18 C19 119.2(4)
C20 C19 C18 120.8(5)
C21 C20 C19 120.0(5)
C20 C21 C22 120.0(5)
C17 C22 C21 119.8(4)
N5 C23 C24 178.5(4)

loop_
_geom_bond_atom_site_label_1
_geom_bond_atom_site_label_2
_geom_bond_distance
Ni1 N5 1.883(3)
Ni1 C2 1.888(4)
Ni1 C14 1.895(4)
Ni1 C5 1.905(4)
Cl1 C3 1.784(4)
F1 P1 1.514(9)
F2 P1 1.477(12)
F2 F4 1.71(3)
F3 P1 1.508(12)
F3 F6 1.75(3)
F4 P1 1.334(14)
F5 P1 1.505(8)
F6 P1 1.548(12)
F1' P1 1.650(12)
F2' P1 1.518(15)
F3' P1 1.524(12)
F4' P1 1.593(11)
F5' P1 1.456(13)
F6' P1 1.545(12)
N1 C5 1.346(4)
N1 C7 1.370(5)
N1 C1 1.443(5)
N2 C5 1.357(4)
N2 C6 1.385(4)
N2 C8 1.442(5)
N3 C14 1.351(4)
N3 C16 1.369(5)
N3 C4 1.443(4)
N4 C14 1.360(4)
N4 C15 1.372(5)
N4 C17 1.429(4)
N5 C23 1.140(4)
C1 C2 1.534(5)
C2 C3 1.295(5)
C3 C4 1.485(6)
C6 C7 1.326(5)
C8 C13 1.363(5)
C8 C9 1.370(5)
C9 C10 1.388(5)
C10 C11 1.364(6)
C11 C12 1.358(6)
C12 C13 1.388(5)
C15 C16 1.324(5)
C17 C18 1.361(5)
C17 C22 1.368(5)
C18 C19 1.375(5)
C19 C20 1.358(6)
C20 C21 1.351(6)
C21 C22 1.379(5)
C23 C24 1.453(5)

loop_
_geom_torsion_atom_site_label_1
_geom_torsion_atom_site_label_2
_geom_torsion_atom_site_label_3
_geom_torsion_atom_site_label_4
_geom_torsion
C2 Ni1 N5 C23 1(3)
C14 Ni1 N5 C23 -105(3)
C5 Ni1 N5 C23 83(3)
F2 F4 P1 F5' -68(3)
F2 F4 P1 F5 -93.8(11)
F2 F4 P1 F3 104.0(12)
F2 F4 P1 F1 -165.0(12)
F2 F4 P1 F2' 15.5(16)
F2 F4 P1 F3' 87.1(15)
F2 F4 P1 F6' -66.9(14)
F2 F4 P1 F6 61(5)
F2 F4 P1 F4' 168.0(13)
F2 F4 P1 F1' -177(4)
F4 F2 P1 F5' 155.9(19)
F4 F2 P1 F5 102.7(16)
F4 F2 P1 F3 -95.6(15)
F4 F2 P1 F1 39(2)
F4 F2 P1 F2' -147(3)
F4 F2 P1 F3' -69.6(15)
F4 F2 P1 F6' 72(2)
F4 F2 P1 F6 -167.0(17)
F4 F2 P1 F4' -127(4)
F4 F2 P1 F1' 2(2)
F6 F3 P1 F4 -169.3(13)
F6 F3 P1 F5' 7.1(15)
F6 F3 P1 F2 -92.8(11)
F6 F3 P1 F5 48(2)
F6 F3 P1 F1 104.1(13)
F6 F3 P1 F2' -70.9(11)
F6 F3 P1 F3' -141(2)
F6 F3 P1 F6' -138(4)
F6 F3 P1 F4' 79.3(13)
F6 F3 P1 F1' 165.1(14)
F3 F6 P1 F4 46(5)
F3 F6 P1 F5' -169(2)
F3 F6 P1 F2 104.1(11)
F3 F6 P1 F5 -158.6(11)
F3 F6 P1 F1 -86.6(9)
F3 F6 P1 F2' 93.9(14)
F3 F6 P1 F3' 21.4(12)
F3 F6 P1 F6' 167.4(19)
F3 F6 P1 F4' -66.6(9)
F3 F6 P1 F1' -44(4)
C5 N1 C1 C2 -0.5(5)
C7 N1 C1 C2 178.0(4)
N1 C1 C2 C3 170.1(4)
N1 C1 C2 Ni1 0.8(4)
N5 Ni1 C2 C3 -85.5(7)
C14 Ni1 C2 C3 20.9(4)
C5 Ni1 C2 C3 -169.1(4)
N5 Ni1 C2 C1 82.9(6)
C14 Ni1 C2 C1 -170.6(3)
C5 Ni1 C2 C1 -0.7(3)
C1 C2 C3 C4 -176.8(4)
Ni1 C2 C3 C4 -8.6(7)
C1 C2 C3 Cl1 -0.1(6)
Ni1 C2 C3 Cl1 168.1(2)
C14 N3 C4 C3 14.2(6)
C16 N3 C4 C3 -164.3(4)
C2 C3 C4 N3 -12.7(7)
Cl1 C3 C4 N3 170.3(3)
C7 N1 C5 N2 -0.7(5)
C1 N1 C5 N2 178.1(3)
C7 N1 C5 Ni1 -178.7(3)
C1 N1 C5 Ni1 0.0(5)
C6 N2 C5 N1 -0.2(5)
C8 N2 C5 N1 -177.1(4)
C6 N2 C5 Ni1 177.1(4)
C8 N2 C5 Ni1 0.3(7)
N5 Ni1 C5 N1 -162.4(3)
C2 Ni1 C5 N1 0.4(3)
C14 Ni1 C5 N1 65.5(10)
N5 Ni1 C5 N2 20.5(5)
C2 Ni1 C5 N2 -176.7(5)
C14 Ni1 C5 N2 -111.6(9)
C5 N2 C6 C7 1.0(5)
C8 N2 C6 C7 178.1(4)
N2 C6 C7 N1 -1.4(5)
C5 N1 C7 C6 1.3(5)
C1 N1 C7 C6 -177.2(4)
C5 N2 C8 C13 -123.9(4)
C6 N2 C8 C13 59.6(5)
C5 N2 C8 C9 56.5(6)
C6 N2 C8 C9 -120.0(4)
C13 C8 C9 C10 0.8(6)
N2 C8 C9 C10 -179.6(3)
C8 C9 C10 C11 -1.0(6)
C9 C10 C11 C12 0.2(7)
C10 C11 C12 C13 0.7(7)
C9 C8 C13 C12 0.0(6)
N2 C8 C13 C12 -179.5(3)
C11 C12 C13 C8 -0.8(6)
C16 N3 C14 N4 0.4(5)
C4 N3 C14 N4 -178.2(4)
C16 N3 C14 Ni1 -176.4(3)
C4 N3 C14 Ni1 5.0(6)
C15 N4 C14 N3 -1.2(5)
C17 N4 C14 N3 172.7(4)
C15 N4 C14 Ni1 175.6(3)
C17 N4 C14 Ni1 -10.6(6)
N5 Ni1 C14 N3 143.7(4)
C2 Ni1 C14 N3 -19.8(4)
C5 Ni1 C14 N3 -84.1(10)
N5 Ni1 C14 N4 -32.3(4)
C2 Ni1 C14 N4 164.2(4)
C5 Ni1 C14 N4 99.9(9)
C14 N4 C15 C16 1.5(5)
C17 N4 C15 C16 -172.5(4)
N4 C15 C16 N3 -1.2(5)
C14 N3 C16 C15 0.5(6)
C4 N3 C16 C15 179.2(4)
C14 N4 C17 C18 125.1(4)
C15 N4 C17 C18 -61.7(5)
C14 N4 C17 C22 -57.1(6)
C15 N4 C17 C22 116.1(5)
C22 C17 C18 C19 1.8(6)
N4 C17 C18 C19 179.6(4)
C17 C18 C19 C20 -0.8(7)
C18 C19 C20 C21 0.0(8)
C19 C20 C21 C22 -0.2(7)
C18 C17 C22 C21 -2.0(6)
N4 C17 C22 C21 -179.8(4)
C20 C21 C22 C17 1.2(7)
Ni1 N5 C23 C24 -135(14)
